data_2022549
loop_
_publ_author_name
'Broadhurst, Edward T.'
'Wilson, Cameron J. G.'
'Zissimou, Georgia A.'
'Nudelman, Fabio'
'Constantinides, Christos P.'
'Koutentis, Panayiotis A.'
'Parsons, Simon'

_publ_section_title
;
 A first-order phase transition in Blatter's radical at high pressure
;
_journal_coeditor_code UM5054
_journal_issue 2
_journal_name_full 'Acta Crystallographica Section B Structural Science, Crystal Engineering and Materials'
_journal_paper_doi 10.1107/S2052520622000191
_journal_volume 78
_journal_year 2022
_chemical_formula_moiety 'C19 H14 N3'
_chemical_formula_sum 'C19 H14 N3'
_chemical_formula_weight 284.33
_chemical_name_systematic 1,3-Diphenyl-1,2,4-benzotriazin-4(1H)-yl
_space_group_crystal_system monoclinic
_space_group_IT_number 14
_space_group_name_Hall '-P 2yn'
_space_group_name_H-M_alt 'P 1 21/n 1'
_atom_sites_solution_hydrogens geom
_atom_sites_solution_primary dual
_audit_creation_date 2021-04-28
_audit_creation_method
;
Olex2 1.3
(compiled 2020.11.12 svn.r5f609507 for OlexSys, GUI svn.r6272)
;
_cell_angle_alpha 90
_cell_angle_beta 99.441(2)
_cell_angle_gamma 90
_cell_formula_units_Z 4
_cell_length_a 10.4887(4)
_cell_length_b 6.9632(2)
_cell_length_c 19.8755(7)
_cell_measurement_reflns_used 1691
_cell_measurement_temperature 298
_cell_measurement_theta_max 26.851
_cell_measurement_theta_min 3.104
_cell_volume 1431.94(9)
_computing_cell_refinement 'SAINT V8.40A (Bruker, 2019)'
_computing_data_reduction 'SAINT V8.40A (Bruker, 2019)'
_computing_molecular_graphics 'Olex2 1.3 (Dolomanov et al., 2009)'
_computing_publication_material 'Olex2 1.3 (Dolomanov et al., 2009)'
_computing_structure_refinement 'XL  (Sheldrick, 2008)'
_computing_structure_solution 'SHELXT 2014/5 (Sheldrick, 2014)'
_diffrn_ambient_temperature 298
_diffrn_detector 'Bruker APEX2 area detector'
_diffrn_detector_area_resol_mean 7.9
_diffrn_detector_type 'CCD area detector'
_diffrn_measured_fraction_theta_full 0.991
_diffrn_measured_fraction_theta_max 0.991
_diffrn_measurement_device 'three-circle diffractometer'
_diffrn_measurement_device_type 'Bruker SMART APEX2 area detector'
_diffrn_measurement_method '\w and \f scans'
_diffrn_radiation_monochromator 'mirror optics'
_diffrn_radiation_probe x-ray
_diffrn_radiation_type MoK\a
_diffrn_radiation_wavelength 0.71073
_diffrn_reflns_av_R_equivalents 0.0440
_diffrn_reflns_av_unetI/netI 0.0438
_diffrn_reflns_Laue_measured_fraction_full 0.991
_diffrn_reflns_Laue_measured_fraction_max 0.991
_diffrn_reflns_limit_h_max 12
_diffrn_reflns_limit_h_min -12
_diffrn_reflns_limit_k_max 8
_diffrn_reflns_limit_k_min -7
_diffrn_reflns_limit_l_max 23
_diffrn_reflns_limit_l_min -23
_diffrn_reflns_number 8006
_diffrn_reflns_point_group_measured_fraction_full 0.991
_diffrn_reflns_point_group_measured_fraction_max 0.991
_diffrn_reflns_theta_full 25.027
_diffrn_reflns_theta_max 25.027
_diffrn_reflns_theta_min 3.105
_diffrn_source 'microfocus sealed X-ray tube'
_diffrn_source_current 1.4
_diffrn_source_power 0.07
_diffrn_source_type 'Incoatec I\ms'
_diffrn_source_voltage 50.0
_diffrn_standards_number 0
_exptl_absorpt_coefficient_mu 0.080
_exptl_absorpt_correction_T_max 0.7461
_exptl_absorpt_correction_T_min 0.6479
_exptl_absorpt_correction_type multi-scan
_exptl_absorpt_process_details
;
SADABS-2016/2 (Bruker,2016/2) was used for absorption correction.
wR2(int) was 0.1139 before and 0.0475 after correction.
The Ratio of minimum to maximum transmission is 0.8684.
The \l/2 correction factor is Not present.
;
_exptl_crystal_colour 'clear dark brown'
_exptl_crystal_colour_lustre clear
_exptl_crystal_colour_modifier dark
_exptl_crystal_colour_primary brown
_exptl_crystal_density_diffrn 1.319
_exptl_crystal_description block
_exptl_crystal_F_000 596
_exptl_crystal_preparation 'As recieved'
_exptl_crystal_size_max 0.6
_exptl_crystal_size_mid 0.4
_exptl_crystal_size_min 0.2
_refine_diff_density_max 0.200
_refine_diff_density_min -0.171
_refine_diff_density_rms 0.043
_refine_ls_extinction_coef 0.047(9)
_refine_ls_extinction_expression Fc^*^=kFc[1+0.001xFc^2^\l^3^/sin(2\q)]^-1/4^
_refine_ls_extinction_method 'SHELXL-2018/3 (Sheldrick 2018)'
_refine_ls_goodness_of_fit_ref 1.055
_refine_ls_hydrogen_treatment constr
_refine_ls_matrix_type full
_refine_ls_number_parameters 200
_refine_ls_number_reflns 2511
_refine_ls_number_restraints 0
_refine_ls_restrained_S_all 1.055
_refine_ls_R_factor_all 0.0995
_refine_ls_R_factor_gt 0.0567
_refine_ls_shift/su_max 0.000
_refine_ls_shift/su_mean 0.000
_refine_ls_structure_factor_coef Fsqd
_refine_ls_weighting_details 'w=1/[\s^2^(Fo^2^)+(0.0809P)^2^+0.4711P] where P=(Fo^2^+2Fc^2^)/3'
_refine_ls_weighting_scheme calc
_refine_ls_wR_factor_gt 0.1379
_refine_ls_wR_factor_ref 0.1880
_reflns_Friedel_coverage 0.000
_reflns_number_gt 1422
_reflns_number_total 2511
_reflns_threshold_expression 'I > 2\s(I)'
_cod_data_source_file um5054sup1.cif
_cod_data_source_block mo_sp20030_0m_0p0000GPa
_cod_database_code 2022549
_shelx_shelxl_version_number 2018/3
_shelx_space_group_comment
;
The symmetry employed for this shelxl refinement is uniquely defined
by the following loop, which should always be used as a source of
symmetry information in preference to the above space-group names.
They are only intended as comments.
;
_shelx_estimated_absorpt_t_max 0.984
_shelx_estimated_absorpt_t_min 0.954
_olex2_refinement_description
;
1. Fixed Uiso
 At 1.2 times of:
  All C(H) groups
2.a Aromatic/amide H refined with riding coordinates:
 C7(H7), C6(H6), C5(H5), C4(H4), C19(H19), C18(H18), C17(H17), C16(H16),
 C15(H15), C9(H9), C10(H10), C11(H11), C12(H12), C13(H13)
;
_olex2_exptl_crystal_mounting_method 'MiToGen loop'
_olex2_submission_original_sample_id SP20030
_olex2_submission_special_instructions 'No special instructions were received'

loop_
_space_group_symop_operation_xyz
'x, y, z'
'-x+1/2, y+1/2, -z+1/2'
'-x, -y, -z'
'x-1/2, -y-1/2, z-1/2'

loop_
_atom_site_label
_atom_site_type_symbol
_atom_site_fract_x
_atom_site_fract_y
_atom_site_fract_z
_atom_site_U_iso_or_equiv
_atom_site_adp_type
_atom_site_occupancy
_atom_site_site_symmetry_order
_atom_site_calc_flag
_atom_site_refinement_flags_posn
_atom_site_refinement_flags_adp
_atom_site_refinement_flags_occupancy
_atom_site_disorder_assembly
_atom_site_disorder_group
N1 N 0.47277(18) 0.7135(3) 0.65732(10) 0.0500(6) Uani 1 1 d . . . . .
N2 N 0.44116(18) 0.7102(3) 0.72165(10) 0.0493(6) Uani 1 1 d . . . . .
N3 N 0.21677(19) 0.7023(3) 0.67222(10) 0.0496(6) Uani 1 1 d . . . . .
C1 C 0.3146(2) 0.7057(3) 0.72431(12) 0.0445(6) Uani 1 1 d . . . . .
C2 C 0.2504(2) 0.6947(4) 0.60833(12) 0.0476(6) Uani 1 1 d . . . . .
C7 C 0.1546(2) 0.6784(4) 0.55078(13) 0.0572(7) Uani 1 1 d . . . . .
H7 H 0.068123 0.678123 0.556031 0.069 Uiso 1 1 calc R U . . .
C6 C 0.1861(3) 0.6627(4) 0.48665(14) 0.0623(8) Uani 1 1 d . . . . .
H6 H 0.121366 0.650566 0.448864 0.075 Uiso 1 1 calc R U . . .
C5 C 0.3151(3) 0.6651(4) 0.47839(14) 0.0626(8) Uani 1 1 d . . . . .
H5 H 0.336156 0.654068 0.434883 0.075 Uiso 1 1 calc R U . . .
C4 C 0.4120(3) 0.6835(4) 0.53350(13) 0.0572(7) Uani 1 1 d . . . . .
H4 H 0.497965 0.685476 0.527336 0.069 Uiso 1 1 calc R U . . .
C3 C 0.3806(2) 0.6993(3) 0.59884(12) 0.0462(6) Uani 1 1 d . . . . .
C14 C 0.6092(2) 0.7135(4) 0.65722(12) 0.0510(7) Uani 1 1 d . . . . .
C19 C 0.6638(3) 0.8499(4) 0.62063(14) 0.0623(8) Uani 1 1 d . . . . .
H19 H 0.612392 0.943344 0.596110 0.075 Uiso 1 1 calc R U . . .
C18 C 0.7956(3) 0.8469(5) 0.62065(15) 0.0754(10) Uani 1 1 d . . . . .
H18 H 0.832406 0.937338 0.595260 0.091 Uiso 1 1 calc R U . . .
C17 C 0.8721(3) 0.7130(6) 0.65738(15) 0.0811(11) Uani 1 1 d . . . . .
H17 H 0.960693 0.712723 0.657157 0.097 Uiso 1 1 calc R U . . .
C16 C 0.8179(3) 0.5772(6) 0.69507(15) 0.0787(10) Uani 1 1 d . . . . .
H16 H 0.869993 0.485402 0.720083 0.094 Uiso 1 1 calc R U . . .
C15 C 0.6851(2) 0.5784(5) 0.69543(13) 0.0639(8) Uani 1 1 d . . . . .
H15 H 0.648197 0.488986 0.721193 0.077 Uiso 1 1 calc R U . . .
C8 C 0.2822(2) 0.7030(3) 0.79431(12) 0.0458(6) Uani 1 1 d . . . . .
C9 C 0.1550(2) 0.7185(4) 0.80359(14) 0.0551(7) Uani 1 1 d . . . . .
H9 H 0.089992 0.731916 0.766000 0.066 Uiso 1 1 calc R U . . .
C10 C 0.1239(3) 0.7141(4) 0.86849(15) 0.0642(8) Uani 1 1 d . . . . .
H10 H 0.038003 0.726430 0.874163 0.077 Uiso 1 1 calc R U . . .
C11 C 0.2180(3) 0.6917(4) 0.92472(15) 0.0648(8) Uani 1 1 d . . . . .
H11 H 0.196324 0.687290 0.968234 0.078 Uiso 1 1 calc R U . . .
C12 C 0.3449(3) 0.6760(4) 0.91559(14) 0.0659(8) Uani 1 1 d . . . . .
H12 H 0.409440 0.661195 0.953332 0.079 Uiso 1 1 calc R U . . .
C13 C 0.3776(3) 0.6821(4) 0.85094(13) 0.0577(7) Uani 1 1 d . . . . .
H13 H 0.463724 0.672127 0.845482 0.069 Uiso 1 1 calc R U . . .

loop_
_atom_site_aniso_label
_atom_site_aniso_U_11
_atom_site_aniso_U_22
_atom_site_aniso_U_33
_atom_site_aniso_U_23
_atom_site_aniso_U_13
_atom_site_aniso_U_12
N1 0.0398(11) 0.0673(14) 0.0437(12) 0.0009(10) 0.0098(9) 0.0008(10)
N2 0.0432(11) 0.0626(13) 0.0432(12) -0.0016(10) 0.0104(9) -0.0003(10)
N3 0.0433(11) 0.0584(13) 0.0473(12) -0.0011(10) 0.0080(9) 0.0024(10)
C1 0.0399(12) 0.0456(13) 0.0481(14) -0.0007(11) 0.0080(11) 0.0015(10)
C2 0.0457(13) 0.0522(14) 0.0453(14) 0.0009(11) 0.0086(11) 0.0047(11)
C7 0.0466(14) 0.0721(18) 0.0514(15) -0.0021(13) 0.0031(12) 0.0042(13)
C6 0.0566(16) 0.079(2) 0.0480(16) -0.0028(13) -0.0011(12) 0.0061(14)
C5 0.0613(16) 0.078(2) 0.0483(16) -0.0028(14) 0.0099(13) 0.0048(15)
C4 0.0503(14) 0.0748(18) 0.0473(15) -0.0008(13) 0.0104(12) 0.0026(13)
C3 0.0450(13) 0.0512(14) 0.0425(14) -0.0013(11) 0.0075(10) 0.0021(11)
C14 0.0390(12) 0.0697(17) 0.0449(14) -0.0060(12) 0.0090(10) 0.0000(12)
C19 0.0530(15) 0.0792(19) 0.0558(16) 0.0003(14) 0.0121(12) -0.0048(14)
C18 0.0526(16) 0.117(3) 0.0582(18) -0.0036(18) 0.0144(14) -0.0184(18)
C17 0.0454(15) 0.149(3) 0.0494(17) -0.0115(19) 0.0103(13) -0.0028(19)
C16 0.0510(15) 0.128(3) 0.0547(17) 0.0022(19) 0.0023(13) 0.0218(19)
C15 0.0507(14) 0.092(2) 0.0499(16) 0.0085(15) 0.0105(12) 0.0073(15)
C8 0.0452(13) 0.0479(13) 0.0454(14) -0.0030(11) 0.0110(11) -0.0038(11)
C9 0.0488(14) 0.0648(16) 0.0531(16) -0.0030(13) 0.0130(12) -0.0035(13)
C10 0.0584(16) 0.0738(19) 0.0659(19) -0.0074(15) 0.0267(14) -0.0050(14)
C11 0.0762(19) 0.0720(19) 0.0502(16) -0.0049(14) 0.0221(14) -0.0083(16)
C12 0.0635(17) 0.085(2) 0.0487(16) -0.0007(14) 0.0067(13) -0.0058(16)
C13 0.0503(14) 0.0743(18) 0.0492(15) -0.0018(13) 0.0097(12) -0.0007(13)

loop_
_atom_type_symbol
_atom_type_description
_atom_type_scat_dispersion_real
_atom_type_scat_dispersion_imag
_atom_type_scat_source
C C 0.0033 0.0016 'International Tables Vol C Tables 4.2.6.8 and 6.1.1.4'
H H 0.0000 0.0000 'International Tables Vol C Tables 4.2.6.8 and 6.1.1.4'
N N 0.0061 0.0033 'International Tables Vol C Tables 4.2.6.8 and 6.1.1.4'

loop_
_geom_angle_atom_site_label_1
_geom_angle_atom_site_label_2
_geom_angle_atom_site_label_3
_geom_angle
_geom_angle_site_symmetry_1
_geom_angle_site_symmetry_3
_geom_angle_publ_flag
N2 N1 C3 122.51(18) . . ?
N2 N1 C14 113.30(18) . . ?
C3 N1 C14 123.91(19) . . ?
C1 N2 N1 115.48(19) . . ?
C1 N3 C2 115.9(2) . . ?
N2 C1 C8 114.7(2) . . ?
N3 C1 N2 127.8(2) . . ?
N3 C1 C8 117.5(2) . . ?
N3 C2 C7 120.0(2) . . ?
N3 C2 C3 121.6(2) . . ?
C7 C2 C3 118.3(2) . . ?
C2 C7 H7 119.5 . . ?
C6 C7 C2 121.1(2) . . ?
C6 C7 H7 119.5 . . ?
C7 C6 H6 120.1 . . ?
C7 C6 C5 119.7(2) . . ?
C5 C6 H6 120.1 . . ?
C6 C5 H5 119.5 . . ?
C4 C5 C6 121.0(3) . . ?
C4 C5 H5 119.5 . . ?
C5 C4 H4 120.2 . . ?
C5 C4 C3 119.6(2) . . ?
C3 C4 H4 120.2 . . ?
N1 C3 C2 116.5(2) . . ?
N1 C3 C4 123.2(2) . . ?
C4 C3 C2 120.3(2) . . ?
C19 C14 N1 120.2(2) . . ?
C19 C14 C15 120.7(2) . . ?
C15 C14 N1 119.1(2) . . ?
C14 C19 H19 120.3 . . ?
C14 C19 C18 119.4(3) . . ?
C18 C19 H19 120.3 . . ?
C19 C18 H18 119.6 . . ?
C17 C18 C19 120.8(3) . . ?
C17 C18 H18 119.6 . . ?
C18 C17 H17 120.0 . . ?
C18 C17 C16 120.0(3) . . ?
C16 C17 H17 120.0 . . ?
C17 C16 H16 120.1 . . ?
C17 C16 C15 119.8(3) . . ?
C15 C16 H16 120.1 . . ?
C14 C15 C16 119.3(3) . . ?
C14 C15 H15 120.4 . . ?
C16 C15 H15 120.4 . . ?
C9 C8 C1 119.9(2) . . ?
C9 C8 C13 119.0(2) . . ?
C13 C8 C1 121.1(2) . . ?
C8 C9 H9 119.9 . . ?
C8 C9 C10 120.3(3) . . ?
C10 C9 H9 119.9 . . ?
C9 C10 H10 119.5 . . ?
C11 C10 C9 120.9(3) . . ?
C11 C10 H10 119.5 . . ?
C10 C11 H11 120.6 . . ?
C10 C11 C12 118.9(3) . . ?
C12 C11 H11 120.6 . . ?
C11 C12 H12 119.6 . . ?
C11 C12 C13 120.8(3) . . ?
C13 C12 H12 119.6 . . ?
C8 C13 H13 120.0 . . ?
C12 C13 C8 120.1(2) . . ?
C12 C13 H13 120.0 . . ?

loop_
_geom_bond_atom_site_label_1
_geom_bond_atom_site_label_2
_geom_bond_distance
_geom_bond_site_symmetry_2
_geom_bond_publ_flag
N1 N2 1.373(3) . ?
N1 C3 1.388(3) . ?
N1 C14 1.432(3) . ?
N2 C1 1.338(3) . ?
N3 C1 1.333(3) . ?
N3 C2 1.374(3) . ?
C1 C8 1.486(3) . ?
C2 C7 1.398(3) . ?
C2 C3 1.409(3) . ?
C7 H7 0.9300 . ?
C7 C6 1.373(4) . ?
C6 H6 0.9300 . ?
C6 C5 1.390(4) . ?
C5 H5 0.9300 . ?
C5 C4 1.372(4) . ?
C4 H4 0.9300 . ?
C4 C3 1.395(3) . ?
C14 C19 1.377(4) . ?
C14 C15 1.377(4) . ?
C19 H19 0.9300 . ?
C19 C18 1.383(4) . ?
C18 H18 0.9300 . ?
C18 C17 1.362(5) . ?
C17 H17 0.9300 . ?
C17 C16 1.385(5) . ?
C16 H16 0.9300 . ?
C16 C15 1.394(4) . ?
C15 H15 0.9300 . ?
C8 C9 1.380(3) . ?
C8 C13 1.386(3) . ?
C9 H9 0.9300 . ?
C9 C10 1.382(4) . ?
C10 H10 0.9300 . ?
C10 C11 1.373(4) . ?
C11 H11 0.9300 . ?
C11 C12 1.377(4) . ?
C12 H12 0.9300 . ?
C12 C13 1.384(4) . ?
C13 H13 0.9300 . ?

loop_
_geom_torsion_atom_site_label_1
_geom_torsion_atom_site_label_2
_geom_torsion_atom_site_label_3
_geom_torsion_atom_site_label_4
_geom_torsion
_geom_torsion_site_symmetry_1
_geom_torsion_site_symmetry_2
_geom_torsion_site_symmetry_3
_geom_torsion_site_symmetry_4
_geom_torsion_publ_flag
N1 N2 C1 N3 0.7(4) . . . . ?
N1 N2 C1 C8 -179.78(19) . . . . ?
N1 C14 C19 C18 -179.5(3) . . . . ?
N1 C14 C15 C16 179.6(3) . . . . ?
N2 N1 C3 C2 4.3(3) . . . . ?
N2 N1 C3 C4 -173.5(2) . . . . ?
N2 N1 C14 C19 -128.1(2) . . . . ?
N2 N1 C14 C15 50.4(3) . . . . ?
N2 C1 C8 C9 173.3(2) . . . . ?
N2 C1 C8 C13 -7.7(3) . . . . ?
N3 C1 C8 C9 -7.1(3) . . . . ?
N3 C1 C8 C13 171.9(2) . . . . ?
N3 C2 C7 C6 -177.4(2) . . . . ?
N3 C2 C3 N1 -0.5(3) . . . . ?
N3 C2 C3 C4 177.4(2) . . . . ?
C1 N3 C2 C7 176.0(2) . . . . ?
C1 N3 C2 C3 -2.8(3) . . . . ?
C1 C8 C9 C10 179.3(2) . . . . ?
C1 C8 C13 C12 -178.7(2) . . . . ?
C2 N3 C1 N2 2.9(4) . . . . ?
C2 N3 C1 C8 -176.7(2) . . . . ?
C2 C7 C6 C5 -0.7(4) . . . . ?
C7 C2 C3 N1 -179.3(2) . . . . ?
C7 C2 C3 C4 -1.4(4) . . . . ?
C7 C6 C5 C4 -0.2(4) . . . . ?
C6 C5 C4 C3 0.3(4) . . . . ?
C5 C4 C3 N1 178.3(2) . . . . ?
C5 C4 C3 C2 0.6(4) . . . . ?
C3 N1 N2 C1 -4.4(3) . . . . ?
C3 N1 C14 C19 57.9(3) . . . . ?
C3 N1 C14 C15 -123.7(3) . . . . ?
C3 C2 C7 C6 1.5(4) . . . . ?
C14 N1 N2 C1 -178.6(2) . . . . ?
C14 N1 C3 C2 177.8(2) . . . . ?
C14 N1 C3 C4 0.0(4) . . . . ?
C14 C19 C18 C17 -1.2(5) . . . . ?
C19 C14 C15 C16 -2.0(4) . . . . ?
C19 C18 C17 C16 0.3(5) . . . . ?
C18 C17 C16 C15 -0.2(5) . . . . ?
C17 C16 C15 C14 1.0(5) . . . . ?
C15 C14 C19 C18 2.1(4) . . . . ?
C8 C9 C10 C11 -0.9(4) . . . . ?
C9 C8 C13 C12 0.3(4) . . . . ?
C9 C10 C11 C12 0.8(4) . . . . ?
C10 C11 C12 C13 -0.2(5) . . . . ?
C11 C12 C13 C8 -0.4(4) . . . . ?
C13 C8 C9 C10 0.3(4) . . . . ?

_cod_database_fobs_code 2022549
